data_4078755
loop_
_publ_author_name
'Herrmann, Christoph'
'Salas, Paloma F.'
'Patrick, Brian O.'
'Kock, Carmen de'
'Smith, Peter J.'
'Adam, Michael J.'
'Orvig, Chris'

_publ_section_title
;
 Modular Synthesis of 1,2- and 1,1&#x2032;-Disubstituted Ferrocenyl
 Carbohydrate Chloroquine and Mefloquine Conjugates as Potential
 Antimalarial Agents
;
_journal_issue 16
_journal_name_full Organometallics
_journal_page_first 5748
_journal_paper_doi 10.1021/om300392q
_journal_volume 31
_journal_year 2012
_chemical_formula_sum 'C25 H19 F6 Fe N O3'
_chemical_formula_weight 551.26
_chemical_name_systematic
;
 ?
;
_space_group_IT_number 14
_symmetry_cell_setting monoclinic
_symmetry_space_group_name_Hall '-P 2yn'
_symmetry_space_group_name_H-M 'P 1 21/n 1'
_atom_sites_solution_hydrogens geom
_atom_sites_solution_primary direct
_atom_sites_solution_secondary difmap
_audit_creation_method SHELXL-97
_cell_angle_alpha 90.00
_cell_angle_beta 97.5040(10)
_cell_angle_gamma 90.00
_cell_formula_units_Z 4
_cell_length_a 10.5639(2)
_cell_length_b 15.1830(3)
_cell_length_c 13.6404(3)
_cell_measurement_reflns_used 9902
_cell_measurement_temperature 100.0(2)
_cell_measurement_theta_max 28.28
_cell_measurement_theta_min 2.30
_cell_volume 2169.07(8)
_computing_structure_refinement 'SHELXL-97 (Sheldrick, 2008)'
_diffrn_ambient_temperature 100.0(2)
_diffrn_measured_fraction_theta_full 0.998
_diffrn_measured_fraction_theta_max 0.998
_diffrn_measurement_device_type 'Bruker X8 APEX II'
_diffrn_measurement_method 'area detector'
_diffrn_radiation_monochromator graphite
_diffrn_radiation_source 'fine-focus sealed tube'
_diffrn_radiation_type MoK\a
_diffrn_radiation_wavelength 0.71073
_diffrn_reflns_av_R_equivalents 0.053
_diffrn_reflns_av_sigmaI/netI 0.0278
_diffrn_reflns_limit_h_max 13
_diffrn_reflns_limit_h_min -14
_diffrn_reflns_limit_k_max 20
_diffrn_reflns_limit_k_min 0
_diffrn_reflns_limit_l_max 18
_diffrn_reflns_limit_l_min 0
_diffrn_reflns_number 9256
_diffrn_reflns_theta_full 28.31
_diffrn_reflns_theta_max 28.31
_diffrn_reflns_theta_min 2.30
_exptl_absorpt_coefficient_mu 0.777
_exptl_absorpt_correction_T_max 0.954
_exptl_absorpt_correction_T_min 0.825
_exptl_absorpt_correction_type multi-scan
_exptl_crystal_colour yellow
_exptl_crystal_density_diffrn 1.688
_exptl_crystal_density_method 'not measured'
_exptl_crystal_description rod
_exptl_crystal_F_000 1120
_exptl_crystal_size_max 0.21
_exptl_crystal_size_mid 0.08
_exptl_crystal_size_min 0.06
_refine_diff_density_max 0.323
_refine_diff_density_min -0.340
_refine_diff_density_rms 0.057
_refine_ls_extinction_method none
_refine_ls_goodness_of_fit_ref 1.035
_refine_ls_hydrogen_treatment constr
_refine_ls_matrix_type full
_refine_ls_number_parameters 326
_refine_ls_number_reflns 9256
_refine_ls_number_restraints 0
_refine_ls_restrained_S_all 1.035
_refine_ls_R_factor_all 0.0401
_refine_ls_R_factor_gt 0.0300
_refine_ls_shift/su_max 0.001
_refine_ls_shift/su_mean 0.000
_refine_ls_structure_factor_coef Fsqd
_refine_ls_weighting_details 'calc w=1/[\s^2^(Fo^2^)+(0.0252P)^2^+0.7697P] where P=(Fo^2^+2Fc^2^)/3'
_refine_ls_weighting_scheme calc
_refine_ls_wR_factor_gt 0.0648
_refine_ls_wR_factor_ref 0.0686
_reflns_number_gt 7814
_reflns_number_total 9256
_reflns_threshold_expression >2\s(I)
_cod_data_source_file om300392q_si_002.cif
_cod_data_source_block co389
_cod_depositor_comments 'Adding full bibliography for 4078752--4078756.cif.'
_cod_original_sg_symbol_H-M 'P 21/n'
_cod_database_code 4078755

loop_
_symmetry_equiv_pos_as_xyz
'x, y, z'
'-x+1/2, y+1/2, -z+1/2'
'-x, -y, -z'
'x-1/2, -y-1/2, z-1/2'

loop_
_atom_site_label
_atom_site_type_symbol
_atom_site_fract_x
_atom_site_fract_y
_atom_site_fract_z
_atom_site_U_iso_or_equiv
_atom_site_adp_type
_atom_site_occupancy
_atom_site_symmetry_multiplicity
_atom_site_calc_flag
_atom_site_refinement_flags
C1 C 0.07197(12) 0.79328(8) 0.18814(9) 0.0152(2) Uani 1 1 d .
C2 C -0.06286(12) 0.78421(9) 0.16681(9) 0.0181(3) Uani 1 1 d .
H2 H -0.1243 0.8273 0.1788 0.022 Uiso 1 1 calc R
C3 C -0.08976(13) 0.69978(9) 0.12460(9) 0.0186(3) Uani 1 1 d .
H3 H -0.1723 0.6764 0.1035 0.022 Uiso 1 1 calc R
C4 C 0.02879(13) 0.65604(8) 0.11931(9) 0.0180(3) Uani 1 1 d .
H4 H 0.0391 0.5987 0.0937 0.022 Uiso 1 1 calc R
C5 C 0.12886(13) 0.71377(8) 0.15924(9) 0.0158(2) Uani 1 1 d .
H5 H 0.2177 0.7015 0.1655 0.019 Uiso 1 1 calc R
C6 C 0.14129(12) 0.87105(8) 0.23641(9) 0.0153(2) Uani 1 1 d .
H6 H 0.2159 0.8858 0.2013 0.018 Uiso 1 1 calc R
C8A C 0.11701(13) 1.01942(8) 0.27907(9) 0.0190(3) Uani 1 1 d .
H8A1 H 0.0546 1.0683 0.2767 0.023 Uiso 1 1 calc R
H8A2 H 0.1883 1.0384 0.2435 0.023 Uiso 1 1 calc R
C8B C 0.25369(16) 0.91905(9) 0.38609(11) 0.0288(3) Uani 1 1 d .
H8B1 H 0.3291 0.9336 0.3530 0.035 Uiso 1 1 calc R
H8B2 H 0.2841 0.9017 0.4551 0.035 Uiso 1 1 calc R
C9 C 0.16748(14) 0.99907(9) 0.38554(9) 0.0216(3) Uani 1 1 d .
H9A H 0.0958 0.9867 0.4236 0.026 Uiso 1 1 calc R
H9B H 0.2161 1.0500 0.4162 0.026 Uiso 1 1 calc R
C11 C 0.11056(12) 0.85928(8) -0.03686(9) 0.0153(2) Uani 1 1 d .
C12 C 0.13446(13) 0.77351(9) -0.07129(9) 0.0180(3) Uani 1 1 d .
H12 H 0.2154 0.7462 -0.0712 0.022 Uiso 1 1 calc R
C13 C 0.01379(13) 0.73656(9) -0.10592(9) 0.0198(3) Uani 1 1 d .
H13 H -0.0002 0.6793 -0.1333 0.024 Uiso 1 1 calc R
C14 C -0.08293(14) 0.79902(9) -0.09297(9) 0.0201(3) Uani 1 1 d .
H14 H -0.1722 0.7906 -0.1101 0.024 Uiso 1 1 calc R
C15 C -0.02275(13) 0.87654(8) -0.04973(9) 0.0172(2) Uani 1 1 d .
H15 H -0.0637 0.9291 -0.0329 0.021 Uiso 1 1 calc R
C17 C 0.25299(12) 0.97307(8) -0.06220(9) 0.0147(2) Uani 1 1 d .
C18 C 0.22499(12) 0.96691(8) -0.16334(9) 0.0146(2) Uani 1 1 d .
H18 H 0.1713 0.9217 -0.1937 0.018 Uiso 1 1 calc R
C19 C 0.27947(12) 1.03051(8) -0.21929(9) 0.0140(2) Uani 1 1 d .
C21 C 0.38096(11) 1.10195(8) -0.08428(9) 0.0138(2) Uani 1 1 d .
C22 C 0.45628(12) 1.17390(8) -0.04242(9) 0.0159(2) Uani 1 1 d .
C23 C 0.48568(12) 1.18153(9) 0.05805(10) 0.0185(3) Uani 1 1 d .
H23 H 0.5337 1.2307 0.0851 0.022 Uiso 1 1 calc R
C24 C 0.44531(12) 1.11700(9) 0.12173(9) 0.0192(3) Uani 1 1 d .
H24 H 0.4698 1.1216 0.1911 0.023 Uiso 1 1 calc R
C25 C 0.37152(12) 1.04815(9) 0.08448(9) 0.0172(3) Uani 1 1 d .
H25 H 0.3440 1.0054 0.1279 0.021 Uiso 1 1 calc R
C26 C 0.33559(11) 1.04006(8) -0.01930(9) 0.0139(2) Uani 1 1 d .
C27 C 0.25000(13) 1.03033(8) -0.33092(9) 0.0171(3) Uani 1 1 d .
C28 C 0.50113(13) 1.24174(9) -0.10961(10) 0.0194(3) Uani 1 1 d .
N20 N 0.35368(10) 1.09624(7) -0.18489(8) 0.0144(2) Uani 1 1 d .
O7A O 0.05658(9) 0.94312(6) 0.23140(7) 0.01905(19) Uani 1 1 d .
O7B O 0.18463(10) 0.84723(6) 0.33540(7) 0.0237(2) Uani 1 1 d .
O16 O 0.20479(8) 0.91887(6) 0.00327(6) 0.01749(19) Uani 1 1 d .
F1 F 0.17748(8) 0.96155(5) -0.36463(5) 0.02291(17) Uani 1 1 d .
F2 F 0.18794(8) 1.10311(5) -0.36491(6) 0.02423(18) Uani 1 1 d .
F3 F 0.35672(8) 1.02616(6) -0.37461(6) 0.02514(18) Uani 1 1 d .
F4 F 0.40530(8) 1.28146(5) -0.16746(6) 0.02575(18) Uani 1 1 d .
F5 F 0.56768(9) 1.30645(5) -0.05888(6) 0.0303(2) Uani 1 1 d .
F6 F 0.57929(8) 1.20776(5) -0.17003(6) 0.02401(18) Uani 1 1 d .
Fe1 Fe 0.022919(17) 0.770342(11) 0.040418(13) 0.01282(5) Uani 1 1 d .

loop_
_atom_site_aniso_label
_atom_site_aniso_U_11
_atom_site_aniso_U_22
_atom_site_aniso_U_33
_atom_site_aniso_U_23
_atom_site_aniso_U_13
_atom_site_aniso_U_12
C1 0.0189(6) 0.0148(6) 0.0123(6) 0.0012(4) 0.0029(5) -0.0008(5)
C2 0.0188(6) 0.0217(6) 0.0146(6) -0.0019(5) 0.0056(5) -0.0002(5)
C3 0.0181(6) 0.0221(6) 0.0164(6) -0.0002(5) 0.0056(5) -0.0063(5)
C4 0.0252(7) 0.0145(6) 0.0146(6) 0.0025(5) 0.0038(5) -0.0025(5)
C5 0.0181(6) 0.0148(6) 0.0148(6) 0.0024(5) 0.0028(5) 0.0007(5)
C6 0.0173(6) 0.0157(6) 0.0125(6) -0.0002(5) 0.0006(5) 0.0023(5)
C8A 0.0226(7) 0.0136(6) 0.0198(6) -0.0013(5) -0.0005(5) 0.0006(5)
C8B 0.0382(9) 0.0198(7) 0.0234(7) -0.0050(6) -0.0149(6) 0.0050(6)
C9 0.0297(7) 0.0180(6) 0.0162(6) -0.0038(5) -0.0005(5) 0.0018(6)
C11 0.0186(6) 0.0149(6) 0.0124(6) 0.0004(5) 0.0020(5) -0.0036(5)
C12 0.0238(6) 0.0178(6) 0.0138(6) 0.0005(5) 0.0078(5) -0.0005(5)
C13 0.0304(7) 0.0161(6) 0.0133(6) -0.0024(5) 0.0040(5) -0.0054(6)
C14 0.0208(6) 0.0222(6) 0.0156(6) 0.0038(5) -0.0041(5) -0.0058(5)
C15 0.0198(6) 0.0144(6) 0.0171(6) 0.0023(5) 0.0010(5) 0.0000(5)
C17 0.0148(6) 0.0130(6) 0.0166(6) 0.0007(5) 0.0035(5) 0.0009(5)
C18 0.0135(6) 0.0138(6) 0.0163(6) -0.0004(5) 0.0010(5) -0.0011(5)
C19 0.0147(6) 0.0135(6) 0.0139(6) 0.0005(4) 0.0023(5) 0.0030(5)
C21 0.0121(5) 0.0133(6) 0.0163(6) -0.0012(5) 0.0026(5) 0.0020(5)
C22 0.0144(6) 0.0138(5) 0.0197(6) -0.0013(5) 0.0030(5) -0.0006(5)
C23 0.0158(6) 0.0185(6) 0.0210(6) -0.0053(5) 0.0023(5) -0.0026(5)
C24 0.0185(6) 0.0251(7) 0.0142(6) -0.0046(5) 0.0028(5) -0.0001(5)
C25 0.0173(6) 0.0201(6) 0.0147(6) -0.0002(5) 0.0039(5) -0.0001(5)
C26 0.0130(6) 0.0141(6) 0.0148(6) 0.0000(5) 0.0023(4) 0.0017(5)
C27 0.0206(6) 0.0144(6) 0.0164(6) 0.0004(5) 0.0028(5) -0.0018(5)
C28 0.0185(6) 0.0174(6) 0.0218(6) -0.0001(5) 0.0005(5) -0.0050(5)
N20 0.0143(5) 0.0139(5) 0.0151(5) 0.0002(4) 0.0023(4) 0.0008(4)
O7A 0.0205(5) 0.0142(4) 0.0205(5) -0.0027(4) -0.0047(4) 0.0030(4)
O7B 0.0369(6) 0.0154(4) 0.0157(5) -0.0004(4) -0.0077(4) 0.0036(4)
O16 0.0196(5) 0.0189(4) 0.0139(4) 0.0009(3) 0.0022(4) -0.0078(4)
F1 0.0310(4) 0.0208(4) 0.0159(4) -0.0022(3) -0.0006(3) -0.0087(3)
F2 0.0338(5) 0.0196(4) 0.0178(4) 0.0047(3) -0.0022(3) 0.0045(3)
F3 0.0240(4) 0.0344(5) 0.0185(4) -0.0030(3) 0.0088(3) -0.0024(4)
F4 0.0277(4) 0.0181(4) 0.0302(4) 0.0063(3) -0.0008(4) 0.0005(3)
F5 0.0387(5) 0.0230(4) 0.0283(4) -0.0027(3) 0.0014(4) -0.0175(4)
F6 0.0211(4) 0.0286(4) 0.0234(4) 0.0019(3) 0.0072(3) -0.0044(3)
Fe1 0.01445(8) 0.01207(8) 0.01220(8) -0.00032(7) 0.00271(6) -0.00116(7)

loop_
_atom_type_symbol
_atom_type_description
_atom_type_scat_dispersion_real
_atom_type_scat_dispersion_imag
_atom_type_scat_source
C C 0.0033 0.0016 'International Tables Vol C Tables 4.2.6.8 and 6.1.1.4'
H H 0.0000 0.0000 'International Tables Vol C Tables 4.2.6.8 and 6.1.1.4'
N N 0.0061 0.0033 'International Tables Vol C Tables 4.2.6.8 and 6.1.1.4'
O O 0.0106 0.0060 'International Tables Vol C Tables 4.2.6.8 and 6.1.1.4'
F F 0.0171 0.0103 'International Tables Vol C Tables 4.2.6.8 and 6.1.1.4'
Fe Fe 0.3463 0.8444 'International Tables Vol C Tables 4.2.6.8 and 6.1.1.4'

loop_
_geom_angle_atom_site_label_1
_geom_angle_atom_site_label_2
_geom_angle_atom_site_label_3
_geom_angle
C2 C1 C5 107.94(11)
C2 C1 C6 125.86(11)
C5 C1 C6 126.15(12)
C2 C1 Fe1 70.35(7)
C5 C1 Fe1 69.21(7)
C6 C1 Fe1 127.94(9)
C3 C2 C1 108.21(11)
C3 C2 Fe1 69.80(7)
C1 C2 Fe1 69.09(7)
C3 C2 H2 125.9
C1 C2 H2 125.9
Fe1 C2 H2 126.8
C2 C3 C4 108.08(11)
C2 C3 Fe1 69.91(7)
C4 C3 Fe1 68.84(7)
C2 C3 H3 126.0
C4 C3 H3 126.0
Fe1 C3 H3 126.9
C5 C4 C3 107.84(11)
C5 C4 Fe1 69.40(7)
C3 C4 Fe1 70.39(7)
C5 C4 H4 126.1
C3 C4 H4 126.1
Fe1 C4 H4 125.7
C4 C5 C1 107.92(11)
C4 C5 Fe1 69.64(7)
C1 C5 Fe1 69.84(7)
C4 C5 H5 126.0
C1 C5 H5 126.0
Fe1 C5 H5 126.1
O7A C6 O7B 111.65(10)
O7A C6 C1 108.68(10)
O7B C6 C1 107.28(10)
O7A C6 H6 109.7
O7B C6 H6 109.7
C1 C6 H6 109.7
O7A C8A C9 110.49(10)
O7A C8A H8A1 109.6
C9 C8A H8A1 109.6
O7A C8A H8A2 109.6
C9 C8A H8A2 109.6
H8A1 C8A H8A2 108.1
O7B C8B C9 109.77(12)
O7B C8B H8B1 109.7
C9 C8B H8B1 109.7
O7B C8B H8B2 109.7
C9 C8B H8B2 109.7
H8B1 C8B H8B2 108.2
C8A C9 C8B 107.72(11)
C8A C9 H9A 110.2
C8B C9 H9A 110.2
C8A C9 H9B 110.2
C8B C9 H9B 110.2
H9A C9 H9B 108.5
O16 C11 C12 125.01(11)
O16 C11 C15 124.81(11)
C12 C11 C15 110.18(11)
O16 C11 Fe1 125.47(8)
C12 C11 Fe1 70.80(7)
C15 C11 Fe1 70.84(7)
C13 C12 C11 106.43(11)
C13 C12 Fe1 70.00(7)
C11 C12 Fe1 68.29(7)
C13 C12 H12 126.8
C11 C12 H12 126.8
Fe1 C12 H12 126.5
C12 C13 C14 108.94(11)
C12 C13 Fe1 69.54(7)
C14 C13 Fe1 69.85(7)
C12 C13 H13 125.5
C14 C13 H13 125.5
Fe1 C13 H13 126.7
C13 C14 C15 108.22(12)
C13 C14 Fe1 69.62(7)
C15 C14 Fe1 69.35(7)
C13 C14 H14 125.9
C15 C14 H14 125.9
Fe1 C14 H14 126.7
C11 C15 C14 106.24(11)
C11 C15 Fe1 68.19(7)
C14 C15 Fe1 69.89(7)
C11 C15 H15 126.9
C14 C15 H15 126.9
Fe1 C15 H15 126.6
O16 C17 C18 124.53(11)
O16 C17 C26 115.23(11)
C18 C17 C26 120.23(11)
C17 C18 C19 116.73(11)
C17 C18 H18 121.6
C19 C18 H18 121.6
N20 C19 C18 126.60(11)
N20 C19 C27 113.23(11)
C18 C19 C27 120.11(11)
N20 C21 C26 122.77(11)
N20 C21 C22 118.93(11)
C26 C21 C22 118.30(11)
C23 C22 C21 120.46(12)
C23 C22 C28 120.40(11)
C21 C22 C28 119.13(11)
C22 C23 C24 120.64(12)
C22 C23 H23 119.7
C24 C23 H23 119.7
C25 C24 C23 120.48(12)
C25 C24 H24 119.8
C23 C24 H24 119.8
C24 C25 C26 120.19(12)
C24 C25 H25 119.9
C26 C25 H25 119.9
C17 C26 C21 117.27(11)
C17 C26 C25 122.91(11)
C21 C26 C25 119.80(11)
F2 C27 F1 107.01(10)
F2 C27 F3 106.68(10)
F1 C27 F3 106.64(10)
F2 C27 C19 111.99(10)
F1 C27 C19 112.31(10)
F3 C27 C19 111.83(11)
F4 C28 F6 106.77(11)
F4 C28 F5 106.11(10)
F6 C28 F5 105.91(11)
F4 C28 C22 113.23(11)
F6 C28 C22 112.37(11)
F5 C28 C22 111.94(11)
C19 N20 C21 116.31(10)
C6 O7A C8A 111.24(9)
C6 O7B C8B 110.23(10)
C17 O16 C11 116.18(9)
C11 Fe1 C5 117.24(5)
C11 Fe1 C4 149.73(5)
C5 Fe1 C4 40.96(5)
C11 Fe1 C1 109.11(5)
C5 Fe1 C1 40.94(5)
C4 Fe1 C1 68.80(5)
C11 Fe1 C12 40.92(5)
C5 Fe1 C12 107.03(5)
C4 Fe1 C12 115.63(5)
C1 Fe1 C12 129.35(5)
C11 Fe1 C15 40.97(5)
C5 Fe1 C15 150.77(5)
C4 Fe1 C15 167.48(5)
C1 Fe1 C15 117.87(5)
C12 Fe1 C15 69.35(5)
C11 Fe1 C13 67.93(5)
C5 Fe1 C13 128.35(5)
C4 Fe1 C13 107.17(5)
C1 Fe1 C13 167.36(5)
C12 Fe1 C13 40.46(5)
C15 Fe1 C13 68.59(5)
C11 Fe1 C14 68.17(5)
C5 Fe1 C14 166.87(5)
C4 Fe1 C14 128.57(5)
C1 Fe1 C14 151.14(5)
C12 Fe1 C14 68.59(6)
C15 Fe1 C14 40.76(5)
C13 Fe1 C14 40.53(6)
C11 Fe1 C3 168.69(5)
C5 Fe1 C3 68.54(5)
C4 Fe1 C3 40.77(5)
C1 Fe1 C3 68.25(5)
C12 Fe1 C3 149.21(5)
C15 Fe1 C3 129.55(5)
C13 Fe1 C3 117.09(5)
C14 Fe1 C3 108.47(5)
C11 Fe1 C2 130.74(5)
C5 Fe1 C2 68.47(5)
C4 Fe1 C2 68.39(5)
C1 Fe1 C2 40.56(5)
C12 Fe1 C2 168.59(5)
C15 Fe1 C2 109.10(5)
C13 Fe1 C2 150.45(5)
C14 Fe1 C2 118.13(6)
C3 Fe1 C2 40.29(5)

loop_
_geom_bond_atom_site_label_1
_geom_bond_atom_site_label_2
_geom_bond_distance
C1 C2 1.4228(18)
C1 C5 1.4268(17)
C1 C6 1.4959(17)
C1 Fe1 2.0439(13)
C2 C3 1.4187(18)
C2 Fe1 2.0605(12)
C2 H2 0.9500
C3 C4 1.4276(19)
C3 Fe1 2.0592(13)
C3 H3 0.9500
C4 C5 1.4255(18)
C4 Fe1 2.0386(12)
C4 H4 0.9500
C5 Fe1 2.0355(12)
C5 H5 0.9500
C6 O7A 1.4095(15)
C6 O7B 1.4150(14)
C6 H6 1.0000
C8A O7A 1.4367(15)
C8A C9 1.5122(18)
C8A H8A1 0.9900
C8A H8A2 0.9900
C8B O7B 1.4379(16)
C8B C9 1.5179(19)
C8B H8B1 0.9900
C8B H8B2 0.9900
C9 H9A 0.9900
C9 H9B 0.9900
C11 O16 1.4023(15)
C11 C12 1.4182(17)
C11 C15 1.4207(18)
C11 Fe1 2.0117(12)
C12 C13 1.4161(19)
C12 Fe1 2.0449(12)
C12 H12 0.9500
C13 C14 1.422(2)
C13 Fe1 2.0509(13)
C13 H13 0.9500
C14 C15 1.4281(18)
C14 Fe1 2.0540(13)
C14 H14 0.9500
C15 Fe1 2.0469(12)
C15 H15 0.9500
C17 O16 1.3612(14)
C17 C18 1.3758(17)
C17 C26 1.4159(17)
C18 C19 1.4003(17)
C18 H18 0.9500
C19 N20 1.3170(16)
C19 C27 1.5139(17)
C21 N20 1.3677(15)
C21 C26 1.4176(17)
C21 C22 1.4261(17)
C22 C23 1.3700(18)
C22 C28 1.4962(18)
C23 C24 1.4117(19)
C23 H23 0.9500
C24 C25 1.3620(18)
C24 H24 0.9500
C25 C26 1.4222(17)
C25 H25 0.9500
C27 F2 1.3365(14)
C27 F1 1.3404(14)
C27 F3 1.3438(15)
C28 F4 1.3427(16)
C28 F6 1.3435(16)
C28 F5 1.3458(15)

loop_
_geom_torsion_atom_site_label_1
_geom_torsion_atom_site_label_2
_geom_torsion_atom_site_label_3
_geom_torsion_atom_site_label_4
_geom_torsion
C5 C1 C2 C3 -0.20(14)
C6 C1 C2 C3 -177.79(12)
Fe1 C1 C2 C3 59.02(9)
C5 C1 C2 Fe1 -59.22(9)
C6 C1 C2 Fe1 123.20(12)
C1 C2 C3 C4 -0.16(14)
Fe1 C2 C3 C4 58.42(9)
C1 C2 C3 Fe1 -58.58(9)
C2 C3 C4 C5 0.45(14)
Fe1 C3 C4 C5 59.53(8)
C2 C3 C4 Fe1 -59.08(9)
C3 C4 C5 C1 -0.57(14)
Fe1 C4 C5 C1 59.58(8)
C3 C4 C5 Fe1 -60.15(9)
C2 C1 C5 C4 0.48(14)
C6 C1 C5 C4 178.06(11)
Fe1 C1 C5 C4 -59.45(8)
C2 C1 C5 Fe1 59.93(9)
C6 C1 C5 Fe1 -122.49(12)
C2 C1 C6 O7A -16.88(17)
C5 C1 C6 O7A 165.96(11)
Fe1 C1 C6 O7A 75.26(13)
C2 C1 C6 O7B 103.98(14)
C5 C1 C6 O7B -73.17(15)
Fe1 C1 C6 O7B -163.87(9)
O7A C8A C9 C8B 54.44(15)
O7B C8B C9 C8A -55.87(16)
O16 C11 C12 C13 -179.66(11)
C15 C11 C12 C13 -0.20(14)
Fe1 C11 C12 C13 59.92(9)
O16 C11 C12 Fe1 120.42(12)
C15 C11 C12 Fe1 -60.12(9)
C11 C12 C13 C14 0.07(14)
Fe1 C12 C13 C14 58.89(9)
C11 C12 C13 Fe1 -58.82(8)
C12 C13 C14 C15 0.08(15)
Fe1 C13 C14 C15 58.78(9)
C12 C13 C14 Fe1 -58.70(9)
O16 C11 C15 C14 179.71(11)
C12 C11 C15 C14 0.25(14)
Fe1 C11 C15 C14 -59.85(9)
O16 C11 C15 Fe1 -120.44(12)
C12 C11 C15 Fe1 60.09(9)
C13 C14 C15 C11 -0.19(14)
Fe1 C14 C15 C11 58.75(8)
C13 C14 C15 Fe1 -58.94(9)
O16 C17 C18 C19 177.57(11)
C26 C17 C18 C19 -1.40(18)
C17 C18 C19 N20 -0.82(19)
C17 C18 C19 C27 -177.96(11)
N20 C21 C22 C23 -179.84(12)
C26 C21 C22 C23 1.27(18)
N20 C21 C22 C28 1.09(17)
C26 C21 C22 C28 -177.81(11)
C21 C22 C23 C24 1.93(19)
C28 C22 C23 C24 -179.00(12)
C22 C23 C24 C25 -3.0(2)
C23 C24 C25 C26 0.7(2)
O16 C17 C26 C21 -175.63(10)
C18 C17 C26 C21 3.43(18)
O16 C17 C26 C25 3.05(18)
C18 C17 C26 C25 -177.89(12)
N20 C21 C26 C17 -3.58(18)
C22 C21 C26 C17 175.27(11)
N20 C21 C26 C25 177.69(11)
C22 C21 C26 C25 -3.45(18)
C24 C25 C26 C17 -176.16(12)
C24 C25 C26 C21 2.49(19)
N20 C19 C27 F2 -61.36(14)
C18 C19 C27 F2 116.14(12)
N20 C19 C27 F1 178.19(10)
C18 C19 C27 F1 -4.32(17)
N20 C19 C27 F3 58.34(14)
C18 C19 C27 F3 -124.17(12)
C23 C22 C28 F4 -120.77(13)
C21 C22 C28 F4 58.31(16)
C23 C22 C28 F6 118.16(13)
C21 C22 C28 F6 -62.77(15)
C23 C22 C28 F5 -0.88(18)
C21 C22 C28 F5 178.20(11)
C18 C19 N20 C21 0.76(18)
C27 C19 N20 C21 178.06(10)
C26 C21 N20 C19 1.54(17)
C22 C21 N20 C19 -177.31(11)
O7B C6 O7A C8A 60.34(13)
C1 C6 O7A C8A 178.47(10)
C9 C8A O7A C6 -57.12(14)
O7A C6 O7B C8B -61.67(14)
C1 C6 O7B C8B 179.36(11)
C9 C8B O7B C6 59.71(15)
C18 C17 O16 C11 -6.79(17)
C26 C17 O16 C11 172.23(10)
C12 C11 O16 C17 88.97(14)
C15 C11 O16 C17 -90.41(15)
Fe1 C11 O16 C17 179.31(9)
O16 C11 Fe1 C5 -35.08(12)
C12 C11 Fe1 C5 84.78(8)
C15 C11 Fe1 C5 -154.72(7)
O16 C11 Fe1 C4 -71.66(15)
C12 C11 Fe1 C4 48.19(13)
C15 C11 Fe1 C4 168.70(9)
O16 C11 Fe1 C1 8.81(12)
C12 C11 Fe1 C1 128.66(8)
C15 C11 Fe1 C1 -110.83(8)
O16 C11 Fe1 C12 -119.85(14)
C15 C11 Fe1 C12 120.51(11)
O16 C11 Fe1 C15 119.64(14)
C12 C11 Fe1 C15 -120.51(11)
O16 C11 Fe1 C13 -158.05(12)
C12 C11 Fe1 C13 -38.20(8)
C15 C11 Fe1 C13 82.30(8)
O16 C11 Fe1 C14 158.09(12)
C12 C11 Fe1 C14 -82.06(8)
C15 C11 Fe1 C14 38.45(8)
O16 C11 Fe1 C3 83.3(3)
C12 C11 Fe1 C3 -156.8(2)
C15 C11 Fe1 C3 -36.3(3)
O16 C11 Fe1 C2 49.11(13)
C12 C11 Fe1 C2 168.96(8)
C15 C11 Fe1 C2 -70.53(9)
C4 C5 Fe1 C11 -152.73(7)
C1 C5 Fe1 C11 88.20(8)
C1 C5 Fe1 C4 -119.07(11)
C4 C5 Fe1 C1 119.07(11)
C4 C5 Fe1 C12 -109.72(8)
C1 C5 Fe1 C12 131.21(8)
C4 C5 Fe1 C15 172.28(10)
C1 C5 Fe1 C15 53.21(14)
C4 C5 Fe1 C13 -70.29(10)
C1 C5 Fe1 C13 170.64(7)
C4 C5 Fe1 C14 -41.3(3)
C1 C5 Fe1 C14 -160.4(2)
C4 C5 Fe1 C3 37.95(8)
C1 C5 Fe1 C3 -81.12(8)
C4 C5 Fe1 C2 81.40(8)
C1 C5 Fe1 C2 -37.67(7)
C5 C4 Fe1 C11 53.93(13)
C3 C4 Fe1 C11 172.71(9)
C3 C4 Fe1 C5 118.77(11)
C5 C4 Fe1 C1 -37.91(7)
C3 C4 Fe1 C1 80.87(8)
C5 C4 Fe1 C12 86.72(8)
C3 C4 Fe1 C12 -154.51(8)
C5 C4 Fe1 C15 -162.4(2)
C3 C4 Fe1 C15 -43.6(3)
C5 C4 Fe1 C13 129.40(8)
C3 C4 Fe1 C13 -111.82(8)
C5 C4 Fe1 C14 168.95(8)
C3 C4 Fe1 C14 -72.28(10)
C5 C4 Fe1 C3 -118.77(11)
C5 C4 Fe1 C2 -81.62(8)
C3 C4 Fe1 C2 37.16(7)
C2 C1 Fe1 C11 131.10(8)
C5 C1 Fe1 C11 -109.86(8)
C6 C1 Fe1 C11 10.41(13)
C2 C1 Fe1 C5 -119.05(11)
C6 C1 Fe1 C5 120.27(15)
C2 C1 Fe1 C4 -81.13(8)
C5 C1 Fe1 C4 37.92(7)
C6 C1 Fe1 C4 158.19(13)
C2 C1 Fe1 C12 172.50(8)
C5 C1 Fe1 C12 -68.46(9)
C6 C1 Fe1 C12 51.81(14)
C2 C1 Fe1 C15 87.21(9)
C5 C1 Fe1 C15 -153.74(7)
C6 C1 Fe1 C15 -33.48(13)
C2 C1 Fe1 C13 -154.7(2)
C5 C1 Fe1 C13 -35.6(3)
C6 C1 Fe1 C13 84.6(3)
C2 C1 Fe1 C14 51.85(14)
C5 C1 Fe1 C14 170.90(10)
C6 C1 Fe1 C14 -68.83(16)
C2 C1 Fe1 C3 -37.16(8)
C5 C1 Fe1 C3 81.88(8)
C6 C1 Fe1 C3 -157.85(13)
C5 C1 Fe1 C2 119.05(11)
C6 C1 Fe1 C2 -120.69(14)
C13 C12 Fe1 C11 -117.96(11)
C13 C12 Fe1 C5 129.86(8)
C11 C12 Fe1 C5 -112.18(8)
C13 C12 Fe1 C4 86.67(9)
C11 C12 Fe1 C4 -155.37(7)
C13 C12 Fe1 C1 169.47(8)
C11 C12 Fe1 C1 -72.57(9)
C13 C12 Fe1 C15 -80.83(8)
C11 C12 Fe1 C15 37.13(7)
C11 C12 Fe1 C13 117.96(11)
C13 C12 Fe1 C14 -37.03(8)
C11 C12 Fe1 C14 80.94(8)
C13 C12 Fe1 C3 53.36(13)
C11 C12 Fe1 C3 171.32(10)
C13 C12 Fe1 C2 -165.1(2)
C11 C12 Fe1 C2 -47.2(3)
C14 C15 Fe1 C11 117.86(11)
C11 C15 Fe1 C5 51.05(13)
C14 C15 Fe1 C5 168.91(10)
C11 C15 Fe1 C4 -152.9(2)
C14 C15 Fe1 C4 -35.0(3)
C11 C15 Fe1 C1 87.47(8)
C14 C15 Fe1 C1 -154.67(8)
C11 C15 Fe1 C12 -37.09(7)
C14 C15 Fe1 C12 80.77(9)
C11 C15 Fe1 C13 -80.56(8)
C14 C15 Fe1 C13 37.30(8)
C11 C15 Fe1 C14 -117.86(11)
C11 C15 Fe1 C3 171.34(7)
C14 C15 Fe1 C3 -70.80(10)
C11 C15 Fe1 C2 130.89(8)
C14 C15 Fe1 C2 -111.25(8)
C12 C13 Fe1 C11 38.63(8)
C14 C13 Fe1 C11 -81.76(8)
C12 C13 Fe1 C5 -69.37(10)
C14 C13 Fe1 C5 170.24(8)
C12 C13 Fe1 C4 -109.60(8)
C14 C13 Fe1 C4 130.01(8)
C12 C13 Fe1 C1 -40.2(3)
C14 C13 Fe1 C1 -160.6(2)
C14 C13 Fe1 C12 -120.39(11)
C12 C13 Fe1 C15 82.89(8)
C14 C13 Fe1 C15 -37.50(8)
C12 C13 Fe1 C14 120.39(11)
C12 C13 Fe1 C3 -152.53(8)
C14 C13 Fe1 C3 87.09(9)
C12 C13 Fe1 C2 174.09(10)
C14 C13 Fe1 C2 53.70(14)
C13 C14 Fe1 C11 81.12(8)
C15 C14 Fe1 C11 -38.64(8)
C13 C14 Fe1 C5 -35.8(3)
C15 C14 Fe1 C5 -155.6(2)
C13 C14 Fe1 C4 -69.40(10)
C15 C14 Fe1 C4 170.84(8)
C13 C14 Fe1 C1 171.35(10)
C15 C14 Fe1 C1 51.58(14)
C13 C14 Fe1 C12 36.96(8)
C15 C14 Fe1 C12 -82.81(8)
C13 C14 Fe1 C15 119.76(11)
C15 C14 Fe1 C13 -119.76(11)
C13 C14 Fe1 C3 -110.38(8)
C15 C14 Fe1 C3 129.85(8)
C13 C14 Fe1 C2 -153.21(8)
C15 C14 Fe1 C2 87.02(9)
C2 C3 Fe1 C11 -41.2(3)
C4 C3 Fe1 C11 -161.0(2)
C2 C3 Fe1 C5 81.60(8)
C4 C3 Fe1 C5 -38.13(7)
C2 C3 Fe1 C4 119.73(11)
C2 C3 Fe1 C1 37.41(8)
C4 C3 Fe1 C1 -82.32(8)
C2 C3 Fe1 C12 169.02(10)
C4 C3 Fe1 C12 49.30(13)
C2 C3 Fe1 C15 -71.46(10)
C4 C3 Fe1 C15 168.81(7)
C2 C3 Fe1 C13 -155.18(8)
C4 C3 Fe1 C13 85.09(9)
C2 C3 Fe1 C14 -112.00(8)
C4 C3 Fe1 C14 128.27(8)
C4 C3 Fe1 C2 -119.73(11)
C3 C2 Fe1 C11 170.18(8)
C1 C2 Fe1 C11 -70.02(10)
C3 C2 Fe1 C5 -81.79(8)
C1 C2 Fe1 C5 38.02(7)
C3 C2 Fe1 C4 -37.59(8)
C1 C2 Fe1 C4 82.22(8)
C3 C2 Fe1 C1 -119.80(11)
C3 C2 Fe1 C12 -150.5(3)
C1 C2 Fe1 C12 -30.7(3)
C3 C2 Fe1 C15 129.32(8)
C1 C2 Fe1 C15 -110.88(8)
C3 C2 Fe1 C13 49.26(14)
C1 C2 Fe1 C13 169.06(10)
C3 C2 Fe1 C14 85.69(9)
C1 C2 Fe1 C14 -154.50(7)
C1 C2 Fe1 C3 119.80(11)
